data_4030048
loop_
_publ_author_name
'Matlock, Johnathan V.'
'Fritz, Sven P.'
'Harrison, Stephen A.'
'Coe, Diane M.'
'McGarrigle, Eoghan M.'
'Aggarwal, Varinder K.'

_publ_section_title
;
 Synthesis of \a-Substituted Vinylsulfonium Salts and Their Application as
 Annulation Reagents in the Formation of Epoxide- and Cyclopropane-Fused
 Heterocycles.
;
_journal_issue 21
_journal_name_full 'The Journal of organic chemistry'
_journal_page_first 10226
_journal_paper_doi 10.1021/jo501885z
_journal_volume 79
_journal_year 2014
_chemical_formula_moiety 'C20 H21 N O3 S'
_chemical_formula_sum 'C20 H21 N O3 S'
_chemical_formula_weight 355.44
_chemical_name_systematic
;
 ? 
;
_space_group_crystal_system orthorhombic
_space_group_IT_number 56
_space_group_name_Hall '-P 2ab 2ac'
_space_group_name_H-M_alt 'P c c n'
_symmetry_space_group_name_Hall '-P 2ab 2ac'
_symmetry_space_group_name_H-M 'P c c n'
_atom_sites_solution_hydrogens geom
_atom_sites_solution_primary iterative
_atom_sites_solution_secondary difmap
_audit_creation_date 2014-03-05
_audit_creation_method
;
Olex2 1.2
(compiled 2014.02.28 svn.r2899 for OlexSys, GUI svn.r4781)
;
_cell_angle_alpha 90.00
_cell_angle_beta 90.00
_cell_angle_gamma 90.00
_cell_formula_units_Z 8
_cell_length_a 21.552(3)
_cell_length_b 11.0789(17)
_cell_length_c 15.085(2)
_cell_measurement_reflns_used 9832
_cell_measurement_temperature 150.0
_cell_measurement_theta_max 66.597
_cell_measurement_theta_min 4.103
_cell_volume 3601.9(9)
_computing_cell_refinement 'Bruker Apex 2'
_computing_data_collection 'Bruker Apex 2'
_computing_data_reduction 'SAINT v8.34A (Bruker, 2013)'
_computing_molecular_graphics 'Olex2 (Dolomanov et al., 2009)'
_computing_publication_material 'Olex2 (Dolomanov et al., 2009)'
_computing_structure_refinement 'ShelXL (Sheldrick, 2008)'
_computing_structure_solution 'olex2.solve (Bourhis et al., 2013)'
_diffrn_ambient_temperature 150.0
_diffrn_detector 'Bruker APEX2 area detector'
_diffrn_detector_area_resol_mean 7.9
_diffrn_detector_type 'CCD area detector'
_diffrn_measured_fraction_theta_full 0.991
_diffrn_measured_fraction_theta_max 0.991
_diffrn_measurement_device 'three-circle diffractometer'
_diffrn_measurement_device_type 'Bruker Microstar Pt 135 CCD area detector'
_diffrn_measurement_method '\w and \f scans'
_diffrn_radiation_monochromator graphite
_diffrn_radiation_probe x-ray
_diffrn_radiation_type CuK\a
_diffrn_radiation_wavelength 1.54178
_diffrn_reflns_av_R_equivalents 0.0477
_diffrn_reflns_av_unetI/netI 0.0337
_diffrn_reflns_limit_h_max 25
_diffrn_reflns_limit_h_min -17
_diffrn_reflns_limit_k_max 12
_diffrn_reflns_limit_k_min -13
_diffrn_reflns_limit_l_max 16
_diffrn_reflns_limit_l_min -17
_diffrn_reflns_number 28719
_diffrn_reflns_theta_full 66.59
_diffrn_reflns_theta_max 66.59
_diffrn_reflns_theta_min 4.10
_diffrn_source 'rotating anode'
_exptl_absorpt_coefficient_mu 1.747
_exptl_absorpt_correction_T_max 0.7528
_exptl_absorpt_correction_T_min 0.2973
_exptl_absorpt_correction_type multi-scan
_exptl_absorpt_process_details
;
SADABS-2012/1 (Bruker,2012) was used for absorption correction.
wR2(int) was 0.1252 before and 0.0753 after correction.
The Ratio of minimum to maximum transmission is 0.3949.
The \l/2 correction factor is 0.0015.
;
_exptl_crystal_colour colourless
_exptl_crystal_colour_primary colourless
_exptl_crystal_density_diffrn 1.311
_exptl_crystal_density_method 'not measured'
_exptl_crystal_description plate
_exptl_crystal_F_000 1504
_exptl_crystal_size_max 0.2
_exptl_crystal_size_mid 0.15
_exptl_crystal_size_min 0.1
_refine_diff_density_max 0.311
_refine_diff_density_min -0.381
_refine_diff_density_rms 0.065
_refine_ls_extinction_method none
_refine_ls_goodness_of_fit_ref 1.074
_refine_ls_hydrogen_treatment constr
_refine_ls_matrix_type full
_refine_ls_number_parameters 228
_refine_ls_number_reflns 3143
_refine_ls_number_restraints 0
_refine_ls_restrained_S_all 1.074
_refine_ls_R_factor_all 0.0426
_refine_ls_R_factor_gt 0.0412
_refine_ls_shift/su_max 0.000
_refine_ls_shift/su_mean 0.000
_refine_ls_structure_factor_coef Fsqd
_refine_ls_weighting_details 'calc w=1/[\s^2^(Fo^2^)+(0.0641P)^2^+1.7764P] where P=(Fo^2^+2Fc^2^)/3'
_refine_ls_weighting_scheme calc
_refine_ls_wR_factor_gt 0.1130
_refine_ls_wR_factor_ref 0.1151
_reflns_number_gt 2994
_reflns_number_total 3143
_reflns_threshold_expression >2sigma(I)
_cod_data_source_file jo501885z_si_003.cif
_cod_data_source_block jm4077
_cod_depositor_comments 'Adding full bibliography for 4030047--4030050.cif.'
_cod_original_cell_volume 3602.0(10)
_cod_database_code 4030048
_olex2_refinement_description
;
1. Fixed Uiso
 At 1.2 times of:
  All C(H) groups, All C(H,H) groups
 At 1.5 times of:
  All C(H,H,H) groups
2.a Ternary CH refined with riding coordinates:
 C12(H12), C9(H9)
2.b Secondary CH2 refined with riding coordinates:
 C11(H11A,H11B), C8(H8A,H8B)
2.c Aromatic/amide H refined with riding coordinates:
 C20(H20), C16(H16), C3(H3), C2(H2), C5(H5), C19(H19), C18(H18), C6(H6),
 C17(H17)
2.d Idealised Me refined as rotating group:
 C7(H7A,H7B,H7C), C14(H14A,H14B,H14C)
;
_olex2_computing_structure_refinement_long 'ShelXL (Sheldrick, 2008)'

loop_
_space_group_symop_id
_space_group_symop_operation_xyz
1 'x, y, z'
2 '-x+1/2, -y+1/2, z'
3 'x+1/2, -y, -z+1/2'
4 '-x, y+1/2, -z+1/2'
5 '-x, -y, -z'
6 'x-1/2, y-1/2, -z'
7 '-x-1/2, y, z-1/2'
8 'x, -y-1/2, z-1/2'

loop_
_atom_site_label
_atom_site_type_symbol
_atom_site_fract_x
_atom_site_fract_y
_atom_site_fract_z
_atom_site_U_iso_or_equiv
_atom_site_adp_type
_atom_site_occupancy
_atom_site_calc_flag
_atom_site_refinement_flags_posn
S1 S 0.500816(16) 0.76966(4) 0.29967(3) 0.02926(16) Uani 1 d .
O2 O 0.55663(5) 0.82399(12) 0.26716(8) 0.0372(3) Uani 1 d .
N1 N 0.45421(6) 0.75836(12) 0.21517(9) 0.0259(3) Uani 1 d .
O1 O 0.50218(6) 0.65282(12) 0.34024(10) 0.0404(3) Uani 1 d .
O3 O 0.24483(6) 0.95745(13) 0.18270(9) 0.0445(3) Uani 1 d .
C20 C 0.40046(7) 1.01506(14) 0.00442(11) 0.0275(4) Uani 1 d .
H20 H 0.4371 1.0426 0.0330 0.033 Uiso 1 calc R
C15 C 0.36294(7) 0.93023(13) 0.04634(10) 0.0233(3) Uani 1 d .
C1 C 0.46559(7) 0.87052(15) 0.37518(10) 0.0280(4) Uani 1 d .
C11 C 0.45149(7) 0.85426(13) 0.14710(10) 0.0233(3) Uani 1 d .
H11A H 0.4710 0.8268 0.0912 0.028 Uiso 1 calc R
H11B H 0.4731 0.9279 0.1679 0.028 Uiso 1 calc R
C12 C 0.34914(7) 0.91282(15) 0.22035(11) 0.0275(4) Uani 1 d .
H12 H 0.3764 0.9274 0.2730 0.033 Uiso 1 calc R
C9 C 0.34724(7) 0.78549(14) 0.18605(11) 0.0269(3) Uani 1 d .
H9 H 0.3073 0.7535 0.1617 0.032 Uiso 1 calc R
C16 C 0.30854(7) 0.89410(16) 0.00366(11) 0.0321(4) Uani 1 d .
H16 H 0.2817 0.8377 0.0317 0.039 Uiso 1 calc R
C3 C 0.44200(8) 1.07283(16) 0.41912(12) 0.0359(4) Uani 1 d .
H3 H 0.4496 1.1571 0.4145 0.043 Uiso 1 calc R
C10 C 0.38250(6) 0.87881(13) 0.13339(10) 0.0227(3) Uani 1 d .
C2 C 0.47630(8) 0.99380(15) 0.36764(11) 0.0318(4) Uani 1 d .
H2 H 0.5068 1.0234 0.3277 0.038 Uiso 1 calc R
C8 C 0.39312(7) 0.69804(15) 0.22565(12) 0.0287(4) Uani 1 d .
H8A H 0.3839 0.6833 0.2890 0.034 Uiso 1 calc R
H8B H 0.3923 0.6201 0.1936 0.034 Uiso 1 calc R
C4 C 0.39645(8) 1.03163(17) 0.47767(12) 0.0349(4) Uani 1 d .
C5 C 0.38747(8) 0.90733(17) 0.48461(11) 0.0349(4) Uani 1 d .
H5 H 0.3572 0.8774 0.5248 0.042 Uiso 1 calc R
C19 C 0.38506(8) 1.05986(16) -0.07856(11) 0.0319(4) Uani 1 d .
H19 H 0.4114 1.1170 -0.1066 0.038 Uiso 1 calc R
C13 C 0.29409(8) 0.99216(17) 0.21209(12) 0.0358(4) Uani 1 d .
C18 C 0.33147(8) 1.02171(17) -0.12069(11) 0.0348(4) Uani 1 d .
H18 H 0.3211 1.0519 -0.1778 0.042 Uiso 1 calc R
C6 C 0.42140(8) 0.82661(15) 0.43450(11) 0.0318(4) Uani 1 d .
H6 H 0.4147 0.7422 0.4404 0.038 Uiso 1 calc R
C17 C 0.29315(8) 0.93942(18) -0.07899(12) 0.0382(4) Uani 1 d .
H17 H 0.2560 0.9138 -0.1072 0.046 Uiso 1 calc R
C7 C 0.35837(10) 1.11862(19) 0.53205(14) 0.0482(5) Uani 1 d .
H7A H 0.3836 1.1893 0.5470 0.072 Uiso 1 calc GR
H7B H 0.3447 1.0788 0.5867 0.072 Uiso 1 calc GR
H7C H 0.3221 1.1443 0.4978 0.072 Uiso 1 calc GR
C14 C 0.30429(11) 1.1194(2) 0.2407(2) 0.0755(9) Uani 1 d .
H14A H 0.2673 1.1675 0.2271 0.113 Uiso 1 calc GR
H14B H 0.3401 1.1529 0.2091 0.113 Uiso 1 calc GR
H14C H 0.3122 1.1216 0.3047 0.113 Uiso 1 calc GR

loop_
_atom_site_aniso_label
_atom_site_aniso_U_11
_atom_site_aniso_U_22
_atom_site_aniso_U_33
_atom_site_aniso_U_23
_atom_site_aniso_U_13
_atom_site_aniso_U_12
S1 0.0251(3) 0.0311(3) 0.0317(3) 0.00581(16) -0.00535(15) 0.00352(14)
O2 0.0228(6) 0.0508(8) 0.0379(7) 0.0064(6) -0.0048(5) 0.0008(5)
N1 0.0217(7) 0.0246(6) 0.0312(7) 0.0022(5) -0.0027(5) 0.0020(5)
O1 0.0427(7) 0.0335(7) 0.0450(8) 0.0099(6) -0.0090(5) 0.0092(5)
O3 0.0265(7) 0.0605(8) 0.0465(8) 0.0074(7) 0.0068(6) 0.0134(6)
C20 0.0219(8) 0.0301(8) 0.0304(8) -0.0014(6) -0.0037(6) -0.0013(6)
C15 0.0179(7) 0.0251(7) 0.0268(8) -0.0036(6) 0.0006(6) 0.0040(6)
C1 0.0287(8) 0.0303(8) 0.0250(8) 0.0039(6) -0.0064(6) -0.0031(6)
C11 0.0189(7) 0.0247(7) 0.0264(7) 0.0007(6) -0.0009(6) 0.0024(6)
C12 0.0255(8) 0.0299(8) 0.0273(8) 0.0011(6) 0.0036(6) 0.0049(6)
C9 0.0217(8) 0.0276(8) 0.0315(8) 0.0023(6) 0.0004(6) -0.0002(6)
C16 0.0206(8) 0.0399(9) 0.0358(9) 0.0025(7) -0.0028(7) -0.0043(7)
C3 0.0421(10) 0.0295(9) 0.0361(9) 0.0006(7) -0.0021(8) -0.0105(7)
C10 0.0180(7) 0.0232(7) 0.0271(8) -0.0018(6) 0.0014(6) 0.0014(6)
C2 0.0311(9) 0.0333(9) 0.0310(9) 0.0045(7) -0.0023(7) -0.0093(7)
C8 0.0261(8) 0.0246(8) 0.0355(9) 0.0014(7) -0.0003(7) -0.0011(6)
C4 0.0374(9) 0.0385(9) 0.0288(8) -0.0033(7) -0.0026(7) -0.0074(7)
C5 0.0384(9) 0.0410(10) 0.0252(8) 0.0054(7) -0.0004(7) -0.0110(7)
C19 0.0277(8) 0.0363(9) 0.0316(9) 0.0037(7) 0.0012(7) -0.0015(7)
C13 0.0288(9) 0.0386(10) 0.0398(10) 0.0062(8) 0.0128(8) 0.0095(7)
C18 0.0316(9) 0.0468(10) 0.0261(8) 0.0015(7) -0.0038(7) 0.0032(7)
C6 0.0378(9) 0.0311(8) 0.0264(8) 0.0071(7) -0.0047(7) -0.0076(7)
C17 0.0250(8) 0.0532(11) 0.0363(10) 0.0001(8) -0.0098(7) -0.0036(7)
C7 0.0547(12) 0.0471(11) 0.0429(11) -0.0101(9) 0.0063(9) -0.0048(9)
C14 0.0478(13) 0.0381(12) 0.140(3) -0.0062(14) 0.0128(15) 0.0181(10)

loop_
_atom_type_symbol
_atom_type_description
_atom_type_scat_dispersion_real
_atom_type_scat_dispersion_imag
_atom_type_scat_source
C C 0.0181 0.0091 'International Tables Vol C Tables 4.2.6.8 and 6.1.1.4'
H H 0.0000 0.0000 'International Tables Vol C Tables 4.2.6.8 and 6.1.1.4'
N N 0.0311 0.0180 'International Tables Vol C Tables 4.2.6.8 and 6.1.1.4'
O O 0.0492 0.0322 'International Tables Vol C Tables 4.2.6.8 and 6.1.1.4'
S S 0.3331 0.5567 'International Tables Vol C Tables 4.2.6.8 and 6.1.1.4'

loop_
_geom_angle_atom_site_label_1
_geom_angle_atom_site_label_2
_geom_angle_atom_site_label_3
_geom_angle
O2 S1 N1 106.41(7)
O2 S1 O1 120.61(7)
O2 S1 C1 108.42(8)
N1 S1 C1 106.76(7)
O1 S1 N1 106.13(8)
O1 S1 C1 107.75(8)
C11 N1 S1 120.87(10)
C11 N1 C8 111.23(12)
C8 N1 S1 119.89(11)
C15 C20 H20 119.6
C19 C20 H20 119.6
C19 C20 C15 120.84(14)
C20 C15 C16 118.16(14)
C20 C15 C10 119.57(13)
C16 C15 C10 122.25(14)
C2 C1 S1 119.81(13)
C2 C1 C6 120.59(16)
C6 C1 S1 119.12(13)
N1 C11 H11A 110.7
N1 C11 H11B 110.7
N1 C11 C10 105.12(12)
H11A C11 H11B 108.8
C10 C11 H11A 110.7
C10 C11 H11B 110.7
C9 C12 H12 116.2
C9 C12 C10 59.38(10)
C10 C12 H12 116.2
C13 C12 H12 116.2
C13 C12 C9 120.39(15)
C13 C12 C10 116.52(14)
C12 C9 H9 118.8
C12 C9 C10 61.61(10)
C12 C9 C8 116.67(14)
C10 C9 H9 118.8
C8 C9 H9 118.8
C8 C9 C10 108.57(13)
C15 C16 H16 119.6
C17 C16 C15 120.83(16)
C17 C16 H16 119.6
C2 C3 H3 119.2
C2 C3 C4 121.55(16)
C4 C3 H3 119.2
C15 C10 C11 117.55(12)
C15 C10 C12 121.57(12)
C15 C10 C9 125.63(13)
C11 C10 C12 112.49(13)
C9 C10 C11 107.30(12)
C9 C10 C12 59.00(10)
C1 C2 H2 120.4
C3 C2 C1 119.13(16)
C3 C2 H2 120.4
N1 C8 C9 104.49(13)
N1 C8 H8A 110.9
N1 C8 H8B 110.9
C9 C8 H8A 110.9
C9 C8 H8B 110.9
H8A C8 H8B 108.9
C3 C4 C7 121.16(17)
C5 C4 C3 117.88(17)
C5 C4 C7 120.96(17)
C4 C5 H5 119.2
C6 C5 C4 121.67(16)
C6 C5 H5 119.2
C20 C19 H19 119.8
C18 C19 C20 120.32(16)
C18 C19 H19 119.8
O3 C13 C12 122.92(17)
O3 C13 C14 122.31(17)
C12 C13 C14 114.75(17)
C19 C18 H18 120.3
C17 C18 C19 119.41(16)
C17 C18 H18 120.3
C1 C6 H6 120.4
C5 C6 C1 119.16(16)
C5 C6 H6 120.4
C16 C17 H17 119.8
C18 C17 C16 120.42(15)
C18 C17 H17 119.8
C4 C7 H7A 109.5
C4 C7 H7B 109.5
C4 C7 H7C 109.5
H7A C7 H7B 109.5
H7A C7 H7C 109.5
H7B C7 H7C 109.5
C13 C14 H14A 109.5
C13 C14 H14B 109.5
C13 C14 H14C 109.5
H14A C14 H14B 109.5
H14A C14 H14C 109.5
H14B C14 H14C 109.5

loop_
_geom_bond_atom_site_label_1
_geom_bond_atom_site_label_2
_geom_bond_distance
S1 O2 1.4317(13)
S1 N1 1.6278(14)
S1 O1 1.4322(14)
S1 C1 1.7671(17)
N1 C11 1.479(2)
N1 C8 1.485(2)
O3 C13 1.213(2)
C20 H20 0.9500
C20 C15 1.392(2)
C20 C19 1.387(2)
C15 C16 1.396(2)
C15 C10 1.492(2)
C1 C2 1.390(2)
C1 C6 1.394(2)
C11 H11A 0.9900
C11 H11B 0.9900
C11 C10 1.526(2)
C12 H12 1.0000
C12 C9 1.503(2)
C12 C10 1.543(2)
C12 C13 1.482(2)
C9 H9 1.0000
C9 C10 1.509(2)
C9 C8 1.508(2)
C16 H16 0.9500
C16 C17 1.384(3)
C3 H3 0.9500
C3 C2 1.384(3)
C3 C4 1.397(3)
C2 H2 0.9500
C8 H8A 0.9900
C8 H8B 0.9900
C4 C5 1.395(3)
C4 C7 1.508(3)
C5 H5 0.9500
C5 C6 1.381(3)
C19 H19 0.9500
C19 C18 1.384(2)
C13 C14 1.491(3)
C18 H18 0.9500
C18 C17 1.382(3)
C6 H6 0.9500
C17 H17 0.9500
C7 H7A 0.9800
C7 H7B 0.9800
C7 H7C 0.9800
C14 H14A 0.9800
C14 H14B 0.9800
C14 H14C 0.9800

loop_
_geom_torsion_atom_site_label_1
_geom_torsion_atom_site_label_2
_geom_torsion_atom_site_label_3
_geom_torsion_atom_site_label_4
_geom_torsion
S1 N1 C11 C10 -132.52(11)
S1 N1 C8 C9 130.12(12)
S1 C1 C2 C3 171.23(13)
S1 C1 C6 C5 -170.80(12)
O2 S1 N1 C11 -37.69(13)
O2 S1 N1 C8 176.19(12)
O2 S1 C1 C2 26.31(15)
O2 S1 C1 C6 -161.62(12)
N1 S1 C1 C2 -87.98(14)
N1 S1 C1 C6 84.10(14)
N1 C11 C10 C15 -155.04(13)
N1 C11 C10 C12 56.19(16)
N1 C11 C10 C9 -6.75(16)
O1 S1 N1 C11 -167.31(11)
O1 S1 N1 C8 46.57(14)
O1 S1 C1 C2 158.38(13)
O1 S1 C1 C6 -29.54(15)
C20 C15 C16 C17 1.5(2)
C20 C15 C10 C11 -37.4(2)
C20 C15 C10 C12 108.39(17)
C20 C15 C10 C9 -179.26(14)
C20 C19 C18 C17 0.6(3)
C15 C20 C19 C18 0.8(2)
C15 C16 C17 C18 -0.2(3)
C1 S1 N1 C11 77.95(13)
C1 S1 N1 C8 -68.17(13)
C11 N1 C8 C9 -18.99(17)
C12 C9 C10 C15 -108.71(16)
C12 C9 C10 C11 106.28(13)
C12 C9 C8 N1 -52.88(18)
C9 C12 C10 C15 115.38(16)
C9 C12 C10 C11 -97.28(14)
C9 C12 C13 O3 4.3(3)
C9 C12 C13 C14 -174.28(19)
C16 C15 C10 C11 141.03(15)
C16 C15 C10 C12 -73.2(2)
C16 C15 C10 C9 -0.8(2)
C3 C4 C5 C6 -1.1(3)
C10 C15 C16 C17 -176.98(16)
C10 C12 C9 C8 97.68(15)
C10 C12 C13 O3 72.7(2)
C10 C12 C13 C14 -105.8(2)
C10 C9 C8 N1 14.01(17)
C2 C1 C6 C5 1.2(2)
C2 C3 C4 C5 1.6(3)
C2 C3 C4 C7 -178.67(17)
C8 N1 C11 C10 16.25(16)
C8 C9 C10 C15 140.40(15)
C8 C9 C10 C11 -4.61(17)
C8 C9 C10 C12 -110.89(15)
C4 C3 C2 C1 -0.7(3)
C4 C5 C6 C1 -0.3(3)
C19 C20 C15 C16 -1.8(2)
C19 C20 C15 C10 176.72(14)
C19 C18 C17 C16 -0.9(3)
C13 C12 C9 C10 104.74(16)
C13 C12 C9 C8 -157.58(15)
C13 C12 C10 C15 4.2(2)
C13 C12 C10 C11 151.52(14)
C13 C12 C10 C9 -111.21(17)
C6 C1 C2 C3 -0.7(2)
C7 C4 C5 C6 179.17(17)
